data_2231349
loop_
_publ_author_name
'Jia, Jiong'
'Yang, He'
'Ge, Yan Qing'
'Wang, Jian Wu'

_publ_section_title
;
 Ethyl 1-benzyl-3-(4-bromophenyl)-1<i>H</i>-pyrazole-5-carboxylate
;
_journal_coeditor_code WN2438
_journal_issue 8
_journal_name_full 'Acta Crystallographica Section E'
_journal_page_first o1918
_journal_paper_doi 10.1107/S1600536811024986
_journal_volume 67
_journal_year 2011
_chemical_formula_iupac 'C19 H17 Br N2 O2'
_chemical_formula_moiety 'C19 H17 Br N2 O2'
_chemical_formula_sum 'C19 H17 Br N2 O2'
_chemical_formula_weight 385.26
_chemical_name_systematic
;
Ethyl 1-benzyl-3-(4-bromophenyl)-1<i>H</i>-pyrazole-5-carboxylate
;
_space_group_IT_number 14
_symmetry_cell_setting monoclinic
_symmetry_space_group_name_Hall '-P 2yn'
_symmetry_space_group_name_H-M 'P 1 21/n 1'
_atom_sites_solution_hydrogens geom
_atom_sites_solution_primary direct
_atom_sites_solution_secondary difmap
_audit_creation_method SHELXL-97
_cell_angle_alpha 90.00
_cell_angle_beta 111.506(2)
_cell_angle_gamma 90.00
_cell_formula_units_Z 4
_cell_length_a 10.5656(13)
_cell_length_b 15.3433(19)
_cell_length_c 11.5706(14)
_cell_measurement_reflns_used 3103
_cell_measurement_temperature 298(2)
_cell_measurement_theta_max 25.28
_cell_measurement_theta_min 2.24
_cell_volume 1745.1(4)
_computing_cell_refinement 'SAINT (Bruker, 2005)'
_computing_data_collection 'SMART (Bruker, 2005)'
_computing_data_reduction 'SAINT (Bruker, 2005)'
_computing_molecular_graphics 'XP in SHELXTL (Sheldrick, 2008)'
_computing_publication_material 'SHELXL97 (Sheldrick, 2008)'
_computing_structure_refinement 'SHELXL97 (Sheldrick, 2008)'
_computing_structure_solution 'SHELXS97 (Sheldrick, 2008)'
_diffrn_ambient_temperature 298(2)
_diffrn_measured_fraction_theta_full 0.999
_diffrn_measured_fraction_theta_max 0.999
_diffrn_measurement_device_type 'Bruker SMART CCD area-detector'
_diffrn_measurement_method 'phi and omega scans'
_diffrn_radiation_monochromator graphite
_diffrn_radiation_source 'fine-focus sealed tube'
_diffrn_radiation_type MoK\a
_diffrn_radiation_wavelength 0.71073
_diffrn_reflns_av_R_equivalents 0.0223
_diffrn_reflns_av_sigmaI/netI 0.0260
_diffrn_reflns_limit_h_max 12
_diffrn_reflns_limit_h_min -12
_diffrn_reflns_limit_k_max 17
_diffrn_reflns_limit_k_min -18
_diffrn_reflns_limit_l_max 11
_diffrn_reflns_limit_l_min -13
_diffrn_reflns_number 8955
_diffrn_reflns_theta_full 25.05
_diffrn_reflns_theta_max 25.05
_diffrn_reflns_theta_min 2.24
_exptl_absorpt_coefficient_mu 2.368
_exptl_absorpt_correction_T_max 0.7642
_exptl_absorpt_correction_T_min 0.6238
_exptl_absorpt_correction_type multi-scan
_exptl_absorpt_process_details '(SADABS; Sheldrick, 1996)'
_exptl_crystal_colour colorless
_exptl_crystal_density_diffrn 1.466
_exptl_crystal_density_method 'not measured'
_exptl_crystal_description block
_exptl_crystal_F_000 784
_exptl_crystal_size_max 0.22
_exptl_crystal_size_mid 0.16
_exptl_crystal_size_min 0.12
_refine_diff_density_max 0.328
_refine_diff_density_min -0.697
_refine_ls_extinction_method none
_refine_ls_goodness_of_fit_ref 1.016
_refine_ls_hydrogen_treatment constr
_refine_ls_matrix_type full
_refine_ls_number_parameters 217
_refine_ls_number_reflns 3089
_refine_ls_number_restraints 0
_refine_ls_restrained_S_all 1.016
_refine_ls_R_factor_all 0.0524
_refine_ls_R_factor_gt 0.0343
_refine_ls_shift/su_max 0.000
_refine_ls_shift/su_mean 0.000
_refine_ls_structure_factor_coef Fsqd
_refine_ls_weighting_details 'calc w=1/[\s^2^(Fo^2^)+(0.0415P)^2^+0.8018P] where P=(Fo^2^+2Fc^2^)/3'
_refine_ls_weighting_scheme calc
_refine_ls_wR_factor_gt 0.0794
_refine_ls_wR_factor_ref 0.0879
_reflns_number_gt 2332
_reflns_number_total 3089
_reflns_threshold_expression I>2sigma(I)
_cod_data_source_file wn2438.cif
_cod_data_source_block I
_cod_original_sg_symbol_H-M 'P 21/n'
_cod_database_code 2231349
_cod_database_fobs_code 2231349

loop_
_symmetry_equiv_pos_as_xyz
'x, y, z'
'-x+1/2, y+1/2, -z+1/2'
'-x, -y, -z'
'x-1/2, -y-1/2, z-1/2'

loop_
_atom_site_type_symbol
_atom_site_label
_atom_site_fract_x
_atom_site_fract_y
_atom_site_fract_z
_atom_site_U_iso_or_equiv
_atom_site_adp_type
_atom_site_calc_flag
_atom_site_refinement_flags
_atom_site_occupancy
_atom_site_symmetry_multiplicity
Br Br1 0.14954(3) 0.23557(2) 0.33861(3) 0.07268(15) Uani d . 1 1
N N1 0.5993(2) 0.57103(14) 0.88561(19) 0.0464(5) Uani d . 1 1
N N2 0.4883(2) 0.52724(13) 0.81156(19) 0.0458(5) Uani d . 1 1
O O1 0.87411(19) 0.63973(15) 1.00922(19) 0.0689(6) Uani d . 1 1
O O2 0.92884(17) 0.57135(12) 0.86274(18) 0.0552(5) Uani d . 1 1
C C1 0.2646(3) 0.31434(16) 0.4583(2) 0.0460(6) Uani d . 1 1
C C2 0.2191(3) 0.35288(18) 0.5429(3) 0.0540(7) Uani d . 1 1
H H2 0.1316 0.3421 0.5405 0.065 Uiso calc R 1 1
C C3 0.3052(3) 0.40806(17) 0.6317(3) 0.0495(6) Uani d . 1 1
H H3 0.2748 0.4342 0.6892 0.059 Uiso calc R 1 1
C C4 0.4364(2) 0.42517(14) 0.6366(2) 0.0385(5) Uani d . 1 1
C C5 0.4785(3) 0.38498(17) 0.5496(2) 0.0501(6) Uani d . 1 1
H H5 0.5657 0.3955 0.5509 0.060 Uiso calc R 1 1
C C6 0.3933(3) 0.32961(18) 0.4609(3) 0.0540(7) Uani d . 1 1
H H6 0.4231 0.3029 0.4033 0.065 Uiso calc R 1 1
C C7 0.5294(2) 0.48270(15) 0.7316(2) 0.0391(5) Uani d . 1 1
C C8 0.6665(2) 0.49904(16) 0.7551(2) 0.0425(6) Uani d . 1 1
H H8 0.7185 0.4762 0.7126 0.051 Uiso calc R 1 1
C C9 0.7089(2) 0.55554(16) 0.8535(2) 0.0428(6) Uani d . 1 1
C C10 0.8439(3) 0.59442(17) 0.9187(3) 0.0482(6) Uani d . 1 1
C C11 1.0643(3) 0.6089(2) 0.9142(3) 0.0624(8) Uani d . 1 1
H H11A 1.1091 0.5912 1.0002 0.075 Uiso calc R 1 1
H H11B 1.0590 0.6721 0.9111 0.075 Uiso calc R 1 1
C C12 1.1416(3) 0.5767(3) 0.8380(4) 0.0874(12) Uani d . 1 1
H H12A 1.1463 0.5142 0.8421 0.131 Uiso calc R 1 1
H H12B 1.2319 0.6004 0.8696 0.131 Uiso calc R 1 1
H H12C 1.0963 0.5946 0.7533 0.131 Uiso calc R 1 1
C C13 0.5871(3) 0.62843(18) 0.9823(3) 0.0534(7) Uani d . 1 1
H H13A 0.6578 0.6137 1.0610 0.064 Uiso calc R 1 1
H H13B 0.5000 0.6180 0.9900 0.064 Uiso calc R 1 1
C C14 0.5983(2) 0.72389(17) 0.9565(2) 0.0447(6) Uani d . 1 1
C C15 0.5372(3) 0.7587(2) 0.8389(3) 0.0596(8) Uani d . 1 1
H H15 0.4890 0.7225 0.7730 0.071 Uiso calc R 1 1
C C16 0.5469(4) 0.8471(2) 0.8179(3) 0.0712(9) Uani d . 1 1
H H16 0.5064 0.8695 0.7381 0.085 Uiso calc R 1 1
C C17 0.6163(4) 0.9013(2) 0.9148(3) 0.0719(9) Uani d . 1 1
H H17 0.6217 0.9607 0.9010 0.086 Uiso calc R 1 1
C C18 0.6778(3) 0.8676(2) 1.0323(3) 0.0677(9) Uani d . 1 1
H H18 0.7254 0.9041 1.0981 0.081 Uiso calc R 1 1
C C19 0.6687(3) 0.77974(19) 1.0524(3) 0.0551(7) Uani d . 1 1
H H19 0.7108 0.7575 1.1321 0.066 Uiso calc R 1 1

loop_
_atom_site_aniso_label
_atom_site_aniso_U_11
_atom_site_aniso_U_22
_atom_site_aniso_U_33
_atom_site_aniso_U_12
_atom_site_aniso_U_13
_atom_site_aniso_U_23
Br1 0.0671(2) 0.0617(2) 0.0738(2) -0.01026(15) 0.00757(17) -0.02063(16)
N1 0.0462(12) 0.0457(12) 0.0486(13) -0.0028(10) 0.0190(10) -0.0077(10)
N2 0.0414(12) 0.0458(12) 0.0506(13) -0.0048(9) 0.0172(10) -0.0060(10)
O1 0.0518(12) 0.0864(16) 0.0595(13) -0.0039(11) 0.0099(10) -0.0261(12)
O2 0.0386(10) 0.0590(12) 0.0668(12) -0.0089(8) 0.0182(9) -0.0150(9)
C1 0.0467(15) 0.0361(14) 0.0478(15) -0.0021(11) 0.0084(12) -0.0007(11)
C2 0.0434(15) 0.0511(16) 0.0680(18) -0.0061(12) 0.0210(14) -0.0079(13)
C3 0.0442(15) 0.0488(15) 0.0588(17) 0.0000(12) 0.0228(13) -0.0062(13)
C4 0.0376(13) 0.0327(12) 0.0434(14) 0.0027(10) 0.0128(11) 0.0044(10)
C5 0.0447(15) 0.0530(16) 0.0555(16) -0.0042(12) 0.0221(13) -0.0065(13)
C6 0.0620(18) 0.0511(16) 0.0534(17) -0.0033(13) 0.0263(14) -0.0100(13)
C7 0.0390(13) 0.0329(12) 0.0447(14) 0.0017(10) 0.0146(11) 0.0020(10)
C8 0.0398(14) 0.0411(14) 0.0489(15) 0.0010(11) 0.0190(12) -0.0037(11)
C9 0.0384(13) 0.0422(14) 0.0472(15) 0.0021(11) 0.0152(11) 0.0003(11)
C10 0.0438(15) 0.0464(15) 0.0495(16) 0.0022(12) 0.0111(13) -0.0001(13)
C11 0.0400(15) 0.0645(19) 0.075(2) -0.0077(13) 0.0121(14) -0.0046(15)
C12 0.055(2) 0.107(3) 0.110(3) -0.0105(19) 0.041(2) -0.007(2)
C13 0.0558(17) 0.0602(17) 0.0497(16) -0.0044(14) 0.0259(14) -0.0095(13)
C14 0.0397(14) 0.0543(16) 0.0442(15) 0.0028(11) 0.0202(12) -0.0090(12)
C15 0.0621(19) 0.070(2) 0.0467(17) 0.0058(15) 0.0196(14) -0.0094(14)
C16 0.086(2) 0.076(2) 0.0583(19) 0.0211(19) 0.0350(18) 0.0132(17)
C17 0.093(2) 0.0549(19) 0.091(3) 0.0002(17) 0.061(2) 0.0007(18)
C18 0.072(2) 0.061(2) 0.078(2) -0.0158(16) 0.0364(18) -0.0192(17)
C19 0.0540(17) 0.0639(19) 0.0467(16) -0.0058(14) 0.0176(13) -0.0096(13)

loop_
_atom_type_symbol
_atom_type_description
_atom_type_scat_dispersion_real
_atom_type_scat_dispersion_imag
_atom_type_scat_source
C C 0.0033 0.0016 'International Tables Vol C Tables 4.2.6.8 and 6.1.1.4'
H H 0.0000 0.0000 'International Tables Vol C Tables 4.2.6.8 and 6.1.1.4'
N N 0.0061 0.0033 'International Tables Vol C Tables 4.2.6.8 and 6.1.1.4'
O O 0.0106 0.0060 'International Tables Vol C Tables 4.2.6.8 and 6.1.1.4'
Br Br -0.2901 2.4595 'International Tables Vol C Tables 4.2.6.8 and 6.1.1.4'

loop_
_geom_angle_atom_site_label_1
_geom_angle_atom_site_label_2
_geom_angle_atom_site_label_3
_geom_angle
N2 N1 C9 111.58(19)
N2 N1 C13 118.9(2)
C9 N1 C13 129.5(2)
C7 N2 N1 105.40(19)
C10 O2 C11 115.6(2)
C6 C1 C2 121.0(2)
C6 C1 Br1 119.2(2)
C2 C1 Br1 119.7(2)
C1 C2 C3 119.1(2)
C1 C2 H2 120.4
C3 C2 H2 120.4
C2 C3 C4 121.3(2)
C2 C3 H3 119.3
C4 C3 H3 119.3
C5 C4 C3 117.8(2)
C5 C4 C7 120.4(2)
C3 C4 C7 121.8(2)
C6 C5 C4 121.2(2)
C6 C5 H5 119.4
C4 C5 H5 119.4
C1 C6 C5 119.5(3)
C1 C6 H6 120.2
C5 C6 H6 120.2
N2 C7 C8 110.4(2)
N2 C7 C4 121.6(2)
C8 C7 C4 128.0(2)
C9 C8 C7 106.0(2)
C9 C8 H8 127.0
C7 C8 H8 127.0
N1 C9 C8 106.6(2)
N1 C9 C10 123.4(2)
C8 C9 C10 130.0(2)
O1 C10 O2 124.6(2)
O1 C10 C9 125.4(3)
O2 C10 C9 110.0(2)
O2 C11 C12 107.3(2)
O2 C11 H11A 110.3
C12 C11 H11A 110.3
O2 C11 H11B 110.3
C12 C11 H11B 110.3
H11A C11 H11B 108.5
C11 C12 H12A 109.5
C11 C12 H12B 109.5
H12A C12 H12B 109.5
C11 C12 H12C 109.5
H12A C12 H12C 109.5
H12B C12 H12C 109.5
N1 C13 C14 113.4(2)
N1 C13 H13A 108.9
C14 C13 H13A 108.9
N1 C13 H13B 108.9
C14 C13 H13B 108.9
H13A C13 H13B 107.7
C15 C14 C19 118.0(3)
C15 C14 C13 121.9(2)
C19 C14 C13 120.1(3)
C14 C15 C16 120.9(3)
C14 C15 H15 119.6
C16 C15 H15 119.6
C17 C16 C15 120.0(3)
C17 C16 H16 120.0
C15 C16 H16 120.0
C16 C17 C18 119.8(3)
C16 C17 H17 120.1
C18 C17 H17 120.1
C17 C18 C19 119.9(3)
C17 C18 H18 120.1
C19 C18 H18 120.1
C18 C19 C14 121.4(3)
C18 C19 H19 119.3
C14 C19 H19 119.3

loop_
_geom_bond_atom_site_label_1
_geom_bond_atom_site_label_2
_geom_bond_distance
Br1 C1 1.903(2)
N1 N2 1.351(3)
N1 C9 1.360(3)
N1 C13 1.466(3)
N2 C7 1.344(3)
O1 C10 1.199(3)
O2 C10 1.332(3)
O2 C11 1.453(3)
C1 C6 1.369(4)
C1 C2 1.371(4)
C2 C3 1.384(4)
C2 H2 0.9300
C3 C4 1.391(3)
C3 H3 0.9300
C4 C5 1.386(3)
C4 C7 1.470(3)
C5 C6 1.381(4)
C5 H5 0.9300
C6 H6 0.9300
C7 C8 1.395(3)
C8 C9 1.369(3)
C8 H8 0.9300
C9 C10 1.474(4)
C11 C12 1.489(4)
C11 H11A 0.9700
C11 H11B 0.9700
C12 H12A 0.9600
C12 H12B 0.9600
C12 H12C 0.9600
C13 C14 1.508(4)
C13 H13A 0.9700
C13 H13B 0.9700
C14 C15 1.382(4)
C14 C19 1.383(4)
C15 C16 1.387(4)
C15 H15 0.9300
C16 C17 1.373(5)
C16 H16 0.9300
C17 C18 1.375(5)
C17 H17 0.9300
C18 C19 1.378(4)
C18 H18 0.9300
C19 H19 0.9300

loop_
_geom_hbond_atom_site_label_D
_geom_hbond_atom_site_label_H
_geom_hbond_atom_site_label_A
_geom_hbond_site_symmetry_A
_geom_hbond_distance_DH
_geom_hbond_distance_HA
_geom_hbond_distance_DA
_geom_hbond_angle_DHA
C16 H16 O1 4_575 0.93 2.50 3.369(4) 155

loop_
_geom_torsion_atom_site_label_1
_geom_torsion_atom_site_label_2
_geom_torsion_atom_site_label_3
_geom_torsion_atom_site_label_4
_geom_torsion
C9 N1 N2 C7 0.4(3)
C13 N1 N2 C7 178.5(2)
C6 C1 C2 C3 0.1(4)
Br1 C1 C2 C3 178.2(2)
C1 C2 C3 C4 0.1(4)
C2 C3 C4 C5 -0.1(4)
C2 C3 C4 C7 -179.1(2)
C3 C4 C5 C6 -0.1(4)
C7 C4 C5 C6 178.9(2)
C2 C1 C6 C5 -0.3(4)
Br1 C1 C6 C5 -178.4(2)
C4 C5 C6 C1 0.3(4)
N1 N2 C7 C8 -0.4(3)
N1 N2 C7 C4 178.8(2)
C5 C4 C7 N2 175.3(2)
C3 C4 C7 N2 -5.7(4)
C5 C4 C7 C8 -5.7(4)
C3 C4 C7 C8 173.3(2)
N2 C7 C8 C9 0.2(3)
C4 C7 C8 C9 -178.9(2)
N2 N1 C9 C8 -0.3(3)
C13 N1 C9 C8 -178.1(2)
N2 N1 C9 C10 -179.7(2)
C13 N1 C9 C10 2.5(4)
C7 C8 C9 N1 0.1(3)
C7 C8 C9 C10 179.4(3)
C11 O2 C10 O1 -3.4(4)
C11 O2 C10 C9 177.1(2)
N1 C9 C10 O1 3.8(4)
C8 C9 C10 O1 -175.4(3)
N1 C9 C10 O2 -176.6(2)
C8 C9 C10 O2 4.1(4)
C10 O2 C11 C12 -179.0(3)
N2 N1 C13 C14 -110.3(3)
C9 N1 C13 C14 67.4(4)
N1 C13 C14 C15 40.9(4)
N1 C13 C14 C19 -140.5(2)
C19 C14 C15 C16 0.2(4)
C13 C14 C15 C16 178.9(3)
C14 C15 C16 C17 -0.9(5)
C15 C16 C17 C18 0.9(5)
C16 C17 C18 C19 -0.4(5)
C17 C18 C19 C14 -0.2(5)
C15 C14 C19 C18 0.3(4)
C13 C14 C19 C18 -178.4(3)

loop_
_cod_related_entry_id
_cod_related_entry_database
_cod_related_entry_code
1 ChemSpider 21498801
